data_7101101
loop_
_publ_author_name
'A. Furstner'
'M. Alcarazo'
'V. Cesar'
'C.W. Lehmann'

_publ_section_title
;
Convenient, scalable and flexible method for the preparation of
imidazolium salts with previously inaccessible substitution
patterns
;
_journal_name_full 'Chemical Communications'
_journal_paper_doi 10.1039/b604236h
_journal_year 2006
_chemical_formula_moiety 'C24 H31 N2, Cl O4'
_chemical_formula_sum 'C24 H31 Cl N2 O4'
_chemical_formula_weight 446.96
_space_group_IT_number 2
_space_group_name_Hall '-P 1'
_space_group_name_H-M_alt 'P -1'
_symmetry_cell_setting triclinic
_symmetry_Int_Tables_number 2
_symmetry_space_group_name_Hall '-P 1'
_symmetry_space_group_name_H-M 'P -1'
_cell_angle_alpha 80.3070(10)
_cell_angle_beta 88.7100(10)
_cell_angle_gamma 60.7890(10)
_cell_formula_units_Z 2
_cell_length_a 9.5248(2)
_cell_length_b 9.5297(2)
_cell_length_c 15.4459(4)
_cell_measurement_temperature 100
_cell_volume 1203.33(5)
_diffrn_ambient_temperature 100
_exptl_crystal_density_diffrn 1.234
_cod_depositor_comments
;
The following automatic conversions were performed:
'_geom_bond_publ_flag' value 'Y' changed to 'y' according to
'/home/saulius/struct/CIF-dictionaries/cif_core.dic' dictionary named
'cif_core.dic' version 2.4.1 from 2010-06-29 (32
times).

'_geom_bond_publ_flag' value 'N' changed to 'n' according to
'/home/saulius/struct/CIF-dictionaries/cif_core.dic' dictionary named
'cif_core.dic' version 2.4.1 from 2010-06-29 (31 time).

Automatic conversion script
Id: cif_fix_enum 1527 2010-12-29 10:47:43Z saulius 
;
_cod_database_code 7101101

loop_
_symmetry_equiv_pos_as_xyz
'x, y, z'
'-x, -y, -z'

loop_
_atom_site_label
_atom_site_type_symbol
_atom_site_fract_x
_atom_site_fract_y
_atom_site_fract_z
_atom_site_U_iso_or_equiv
_atom_site_adp_type
_atom_site_occupancy
_atom_site_symmetry_multiplicity
_atom_site_calc_flag
_atom_site_refinement_flags
_atom_site_disorder_assembly
_atom_site_disorder_group
C1 C -0.2463(2) 0.9007(2) 0.29177(11) 0.0187(4) Uani 1 1 d . . .
H1 H -0.1474 0.8950 0.3011 0.022 Uiso 1 1 calc R . .
C2 C -0.4725(2) 0.9434(2) 0.22772(12) 0.0226(4) Uani 1 1 d . . .
H2 H -0.5541 0.9727 0.1851 0.027 Uiso 1 1 calc R . .
C3 C -0.4668(2) 0.8822(2) 0.31354(12) 0.0227(4) Uani 1 1 d . . .
H3 H -0.5438 0.8610 0.3413 0.027 Uiso 1 1 calc R . .
C4 C -0.2939(2) 1.0218(2) 0.13252(11) 0.0182(4) Uani 1 1 d . . .
C5 C -0.2362(2) 0.9249(2) 0.06752(12) 0.0199(4) Uani 1 1 d . . .
C6 C -0.2041(2) 0.9941(2) -0.01185(12) 0.0222(4) Uani 1 1 d . . .
H6 H -0.1673 0.9341 -0.0570 0.027 Uiso 1 1 calc R . .
C7 C -0.2263(2) 1.1508(2) -0.02445(12) 0.0234(4) Uani 1 1 d . . .
H7 H -0.2041 1.1951 -0.0778 0.028 Uiso 1 1 calc R . .
C8 C -0.2814(2) 1.2421(2) 0.04182(12) 0.0235(4) Uani 1 1 d . . .
H8 H -0.2947 1.3470 0.0325 0.028 Uiso 1 1 calc R . .
C9 C -0.3175(2) 1.1804(2) 0.12232(12) 0.0208(4) Uani 1 1 d . . .
C10 C -0.3798(2) 1.2849(2) 0.19365(12) 0.0261(4) Uani 1 1 d . . .
H10 H -0.4090 1.2254 0.2421 0.031 Uiso 1 1 calc R . .
C11 C -0.5303(3) 1.4482(2) 0.16033(14) 0.0357(5) Uani 1 1 d . . .
H11A H -0.5037 1.5109 0.1144 0.054 Uiso 1 1 calc R . .
H11B H -0.5706 1.5074 0.2079 0.054 Uiso 1 1 calc R . .
H11C H -0.6114 1.4291 0.1377 0.054 Uiso 1 1 calc R . .
C12 C -0.2477(3) 1.3117(3) 0.22978(15) 0.0385(5) Uani 1 1 d . . .
H12A H -0.1544 1.2078 0.2508 0.058 Uiso 1 1 calc R . .
H12B H -0.2867 1.3712 0.2773 0.058 Uiso 1 1 calc R . .
H12C H -0.2194 1.3728 0.1838 0.058 Uiso 1 1 calc R . .
C13 C -0.2043(2) 0.7497(2) 0.08126(12) 0.0227(4) Uani 1 1 d . . .
H13 H -0.2333 0.7230 0.1406 0.027 Uiso 1 1 calc R . .
C14 C -0.3080(3) 0.7291(2) 0.01537(14) 0.0299(5) Uani 1 1 d . . .
H14A H -0.4198 0.8034 0.0206 0.045 Uiso 1 1 calc R . .
H14B H -0.2892 0.6189 0.0276 0.045 Uiso 1 1 calc R . .
H14C H -0.2798 0.7520 -0.0433 0.045 Uiso 1 1 calc R . .
C15 C -0.0248(2) 0.6333(2) 0.07578(13) 0.0265(4) Uani 1 1 d . . .
H15A H 0.0061 0.6564 0.0178 0.040 Uiso 1 1 calc R . .
H15B H -0.0044 0.5226 0.0877 0.040 Uiso 1 1 calc R . .
H15C H 0.0366 0.6479 0.1184 0.040 Uiso 1 1 calc R . .
C16 C -0.2736(2) 0.7991(2) 0.44578(11) 0.0198(4) Uani 1 1 d . . .
C17 C -0.2608(2) 0.9053(2) 0.49330(12) 0.0219(4) Uani 1 1 d . . .
C18 C -0.2096(2) 0.8462(2) 0.58203(12) 0.0260(4) Uani 1 1 d . . .
H18 H -0.1964 0.9127 0.6150 0.031 Uiso 1 1 calc R . .
C19 C -0.1773(3) 0.6908(2) 0.62303(12) 0.0277(4) Uani 1 1 d . . .
C20 C -0.1938(3) 0.5908(2) 0.57302(13) 0.0280(4) Uani 1 1 d . . .
H20 H -0.1731 0.4871 0.6002 0.034 Uiso 1 1 calc R . .
C21 C -0.2404(2) 0.6413(2) 0.48337(12) 0.0236(4) Uani 1 1 d . . .
C22 C -0.3024(3) 1.0778(2) 0.45275(13) 0.0284(4) Uani 1 1 d . . .
H22A H -0.3084 1.1370 0.4985 0.043 Uiso 1 1 calc R . .
H22B H -0.4045 1.1309 0.4195 0.043 Uiso 1 1 calc R . .
H22C H -0.2206 1.0752 0.4145 0.043 Uiso 1 1 calc R . .
C23 C -0.1260(3) 0.6334(3) 0.71995(13) 0.0389(5) Uani 1 1 d . . .
H23A H -0.2075 0.6180 0.7507 0.058 Uiso 1 1 calc R . .
H23B H -0.1115 0.7139 0.7424 0.058 Uiso 1 1 calc R . .
H23C H -0.0262 0.5319 0.7284 0.058 Uiso 1 1 calc R . .
C24 C -0.2538(3) 0.5272(2) 0.43106(13) 0.0311(5) Uani 1 1 d . . .
H24A H -0.3650 0.5567 0.4226 0.047 Uiso 1 1 calc R . .
H24B H -0.1940 0.4169 0.4625 0.047 Uiso 1 1 calc R . .
H24C H -0.2108 0.5356 0.3748 0.047 Uiso 1 1 calc R . .
N1 N -0.33335(18) 0.95442(17) 0.21493(9) 0.0182(3) Uani 1 1 d . . .
N2 N -0.32540(18) 0.85676(18) 0.35270(9) 0.0189(3) Uani 1 1 d . . .
O1 O 0.20512(18) 0.94630(18) 0.23637(9) 0.0330(3) Uani 1 1 d . . .
O2 O 0.06113(18) 0.9035(2) 0.35334(9) 0.0365(4) Uani 1 1 d . . .
O3 O 0.32654(18) 0.70202(18) 0.33960(11) 0.0394(4) Uani 1 1 d . . .
O4 O 0.11625(17) 0.75442(18) 0.23942(9) 0.0320(3) Uani 1 1 d . . .
Cl1 Cl 0.17791(5) 0.82646(5) 0.29181(3) 0.02241(14) Uani 1 1 d . . .

loop_
_atom_site_aniso_label
_atom_site_aniso_U_11
_atom_site_aniso_U_22
_atom_site_aniso_U_33
_atom_site_aniso_U_23
_atom_site_aniso_U_13
_atom_site_aniso_U_12
C1 0.0171(10) 0.0205(9) 0.0205(9) -0.0043(7) 0.0027(7) -0.0105(7)
C2 0.0178(11) 0.0298(10) 0.0236(9) -0.0045(8) 0.0008(7) -0.0145(8)
C3 0.0176(10) 0.0317(10) 0.0238(9) -0.0045(8) 0.0028(7) -0.0160(8)
C4 0.0152(10) 0.0220(9) 0.0184(9) -0.0020(7) 0.0010(7) -0.0103(7)
C5 0.0178(10) 0.0205(9) 0.0215(9) -0.0031(7) 0.0000(7) -0.0096(7)
C6 0.0199(10) 0.0249(9) 0.0209(9) -0.0059(7) 0.0037(7) -0.0099(8)
C7 0.0228(11) 0.0266(10) 0.0212(9) 0.0009(7) 0.0012(7) -0.0142(8)
C8 0.0249(11) 0.0209(9) 0.0276(10) -0.0023(7) 0.0015(8) -0.0140(8)
C9 0.0184(10) 0.0232(9) 0.0215(9) -0.0045(7) 0.0000(7) -0.0106(8)
C10 0.0322(12) 0.0223(9) 0.0253(10) -0.0056(8) 0.0026(8) -0.0141(9)
C11 0.0355(13) 0.0290(11) 0.0347(11) -0.0106(9) 0.0048(9) -0.0082(9)
C12 0.0459(15) 0.0351(12) 0.0380(12) -0.0117(9) -0.0051(10) -0.0207(11)
C13 0.0274(11) 0.0217(9) 0.0205(9) -0.0048(7) 0.0051(7) -0.0130(8)
C14 0.0265(12) 0.0254(10) 0.0407(12) -0.0081(9) -0.0005(9) -0.0141(8)
C15 0.0282(11) 0.0211(9) 0.0271(10) -0.0054(8) -0.0030(8) -0.0093(8)
C16 0.0177(10) 0.0270(9) 0.0162(8) -0.0028(7) 0.0022(7) -0.0124(8)
C17 0.0192(10) 0.0263(9) 0.0225(9) -0.0055(7) 0.0040(7) -0.0126(8)
C18 0.0284(12) 0.0348(11) 0.0223(9) -0.0094(8) 0.0027(8) -0.0199(9)
C19 0.0270(11) 0.0351(11) 0.0235(10) -0.0009(8) -0.0011(8) -0.0184(9)
C20 0.0321(12) 0.0276(10) 0.0262(10) 0.0027(8) -0.0012(8) -0.0183(9)
C21 0.0227(11) 0.0264(10) 0.0249(10) -0.0044(8) 0.0021(8) -0.0146(8)
C22 0.0359(12) 0.0277(10) 0.0258(10) -0.0089(8) 0.0046(8) -0.0176(9)
C23 0.0518(15) 0.0462(13) 0.0231(10) 0.0019(9) -0.0053(9) -0.0296(12)
C24 0.0391(13) 0.0273(10) 0.0309(11) -0.0035(8) -0.0025(9) -0.0197(9)
N1 0.0177(8) 0.0202(7) 0.0188(7) -0.0047(6) 0.0025(6) -0.0106(6)
N2 0.0171(8) 0.0222(8) 0.0200(8) -0.0045(6) 0.0018(6) -0.0115(6)
O1 0.0317(9) 0.0413(8) 0.0325(8) 0.0009(6) -0.0009(6) -0.0252(7)
O2 0.0321(9) 0.0585(10) 0.0359(8) -0.0273(7) 0.0146(6) -0.0301(8)
O3 0.0263(9) 0.0355(8) 0.0549(10) 0.0056(7) -0.0117(7) -0.0177(7)
O4 0.0282(8) 0.0435(8) 0.0376(8) -0.0222(7) 0.0079(6) -0.0235(7)
Cl1 0.0190(3) 0.0298(2) 0.0248(2) -0.00861(18) 0.00329(17) -0.01585(19)

loop_
_geom_bond_atom_site_label_1
_geom_bond_atom_site_label_2
_geom_bond_distance
_geom_bond_site_symmetry_2
_geom_bond_publ_flag
C1 N2 1.331(2) . y
C1 N1 1.336(2) . y
C1 H1 0.9300 . n
C2 C3 1.346(3) . y
C2 N1 1.387(2) . y
C2 H2 0.9300 . n
C3 N2 1.381(3) . y
C3 H3 0.9300 . n
C4 C9 1.397(2) . y
C4 C5 1.398(2) . y
C4 N1 1.453(2) . y
C5 C6 1.393(2) . y
C5 C13 1.521(2) . y
C6 C7 1.381(3) . y
C6 H6 0.9300 . n
C7 C8 1.382(3) . y
C7 H7 0.9300 . n
C8 C9 1.393(3) . y
C8 H8 0.9300 . n
C9 C10 1.523(2) . y
C10 C11 1.526(3) . y
C10 C12 1.534(3) . y
C10 H10 0.9800 . n
C11 H11A 0.9600 . n
C11 H11B 0.9600 . n
C11 H11C 0.9600 . n
C12 H12A 0.9600 . n
C12 H12B 0.9600 . n
C12 H12C 0.9600 . n
C13 C15 1.528(3) . y
C13 C14 1.533(3) . y
C13 H13 0.9800 . n
C14 H14A 0.9600 . n
C14 H14B 0.9600 . n
C14 H14C 0.9600 . n
C15 H15A 0.9600 . n
C15 H15B 0.9600 . n
C15 H15C 0.9600 . n
C16 C21 1.396(3) . y
C16 C17 1.397(3) . y
C16 N2 1.454(2) . y
C17 C18 1.391(3) . y
C17 C22 1.511(3) . y
C18 C19 1.391(3) . y
C18 H18 0.9300 . n
C19 C20 1.390(3) . y
C19 C23 1.508(3) . y
C20 C21 1.393(3) . y
C20 H20 0.9300 . n
C21 C24 1.512(3) . y
C22 H22A 0.9600 . n
C22 H22B 0.9600 . n
C22 H22C 0.9600 . n
C23 H23A 0.9600 . n
C23 H23B 0.9600 . n
C23 H23C 0.9600 . n
C24 H24A 0.9600 . n
C24 H24B 0.9600 . n
C24 H24C 0.9600 . n
O1 Cl1 1.4333(14) . y
O2 Cl1 1.4387(14) . y
O3 Cl1 1.4384(15) . y
O4 Cl1 1.4398(14) . y

loop_
_cod_related_entry_id
_cod_related_entry_database
_cod_related_entry_code
1 ChemSpider 21150070
